data_4514432
loop_
_publ_author_name
'Wei, Lian-Qiang'
'Ye, Bao-Hui'

_publ_section_title
;
 Cyclometalated Ir-Zr Metal-Organic Frameworks as Recyclable Visible-Light
 Photocatalysts for Sulfide Oxidation into Sulfoxide in Water.
;
_journal_name_full 'ACS applied materials &amp; interfaces'
_journal_paper_doi 10.1021/acsami.9b15646
_journal_year 2019
_chemical_formula_moiety 'C46 H36 Ir N4 O6, Cl, C H2 Cl2'
_chemical_formula_sum 'C47 H38 Cl3 Ir N4 O6'
_chemical_formula_weight 1053.36
_space_group_crystal_system triclinic
_space_group_IT_number 2
_space_group_name_Hall '-P 1'
_space_group_name_H-M_alt 'P -1'
_symmetry_space_group_name_Hall '-P 1'
_symmetry_space_group_name_H-M 'P -1'
_atom_sites_solution_hydrogens geom
_audit_creation_date 2019-04-28
_audit_creation_method
;
Olex2 1.2
(compiled 2018.05.29 svn.r3508 for OlexSys, GUI svn.r5506)
;
_cell_angle_alpha 68.899(5)
_cell_angle_beta 85.333(5)
_cell_angle_gamma 87.924(5)
_cell_formula_units_Z 2
_cell_length_a 10.1077(7)
_cell_length_b 13.2508(6)
_cell_length_c 17.0571(10)
_cell_measurement_reflns_used 3141
_cell_measurement_temperature 293(2)
_cell_measurement_theta_max 63.3700
_cell_measurement_theta_min 3.5740
_cell_volume 2124.2(2)
_computing_molecular_graphics 'Olex2 (Dolomanov et al., 2009)'
_computing_publication_material 'Olex2 (Dolomanov et al., 2009)'
_computing_structure_refinement 'ShelXL (Sheldrick, 2015)'
_diffrn_ambient_temperature 293(2)
_diffrn_measured_fraction_theta_full 0.994
_diffrn_measured_fraction_theta_max 0.994
_diffrn_measurement_device_type 'Xcalibur, Sapphire3, Gemini ultra'
_diffrn_measurement_method 'phi and omega scans'
_diffrn_radiation_monochromator graphite
_diffrn_radiation_type CuK\a
_diffrn_radiation_wavelength 1.54178
_diffrn_reflns_av_R_equivalents 0.0702
_diffrn_reflns_av_unetI/netI 0.0690
_diffrn_reflns_Laue_measured_fraction_full 0.994
_diffrn_reflns_Laue_measured_fraction_max 0.994
_diffrn_reflns_limit_h_max 11
_diffrn_reflns_limit_h_min -11
_diffrn_reflns_limit_k_max 15
_diffrn_reflns_limit_k_min -15
_diffrn_reflns_limit_l_max 19
_diffrn_reflns_limit_l_min -16
_diffrn_reflns_number 17296
_diffrn_reflns_point_group_measured_fraction_full 0.994
_diffrn_reflns_point_group_measured_fraction_max 0.994
_diffrn_reflns_theta_full 64.840
_diffrn_reflns_theta_max 64.840
_diffrn_reflns_theta_min 3.575
_exptl_absorpt_coefficient_mu 8.275
_exptl_absorpt_correction_T_max 1.00000
_exptl_absorpt_correction_T_min 0.02085
_exptl_absorpt_correction_type multi-scan
_exptl_absorpt_process_details
;
CrysAlisPro 1.171.38.41 (Rigaku Oxford Diffraction, 2015)
Empirical absorption correction using spherical harmonics,
 implemented in SCALE3 ABSPACK scaling algorithm.
;
_exptl_crystal_colour red
_exptl_crystal_density_diffrn 1.647
_exptl_crystal_description block
_exptl_crystal_F_000 1048
_exptl_crystal_size_max 0.2
_exptl_crystal_size_mid 0.1
_exptl_crystal_size_min 0.05
_refine_diff_density_max 1.055
_refine_diff_density_min -1.512
_refine_diff_density_rms 0.121
_refine_ls_extinction_method none
_refine_ls_goodness_of_fit_ref 1.065
_refine_ls_hydrogen_treatment constr
_refine_ls_matrix_type full
_refine_ls_number_parameters 554
_refine_ls_number_reflns 7153
_refine_ls_number_restraints 0
_refine_ls_restrained_S_all 1.065
_refine_ls_R_factor_all 0.0594
_refine_ls_R_factor_gt 0.0452
_refine_ls_shift/su_max 0.001
_refine_ls_shift/su_mean 0.000
_refine_ls_structure_factor_coef Fsqd
_refine_ls_weighting_details 'w=1/[\s^2^(Fo^2^)+(0.0552P)^2^] where P=(Fo^2^+2Fc^2^)/3'
_refine_ls_weighting_scheme calc
_refine_ls_wR_factor_gt 0.1020
_refine_ls_wR_factor_ref 0.1118
_reflns_Friedel_coverage 0.000
_reflns_number_gt 5994
_reflns_number_total 7153
_reflns_threshold_expression 'I > 2\s(I)'
_cod_data_source_file am9b15646_si_002.cif
_cod_data_source_block 2
_cod_database_code 4514432
_shelx_shelxl_version_number 2014/7
_shelx_space_group_comment
;
The symmetry employed for this shelxl refinement is uniquely defined
by the following loop, which should always be used as a source of
symmetry information in preference to the above space-group names.
They are only intended as comments.
;
_olex2_refinement_description
;
1. Fixed Uiso
 At 1.2 times of:
  All C(H) groups, All C(H,H) groups
 At 1.5 times of:
  All C(H,H,H) groups
2.a Secondary CH2 refined with riding coordinates:
 C1(H1A,H1B)
2.b Aromatic/amide H refined with riding coordinates:
 C2(H2), C3(H3), C4(H4), C5(H5), C8(H8), C12(H12), C13(H13), C14(H14),
 C15(H15), C17(H17), C18(H18), C19(H19), C20(H20), C23(H23), C26(H26), C27(H27),
  C28(H28), C29(H29), C35(H35), C36(H36), C38(H38), C41(H41), C43(H43), C44(H44)
2.c Idealised Me refined as rotating group:
 C33(H33A,H33B,H33C), C34(H34A,H34B,H34C), C45(H45A,H45B,H45C), C46(H46A,H46B,
 H46C)
;

loop_
_space_group_symop_operation_xyz
'x, y, z'
'-x, -y, -z'

loop_
_atom_site_label
_atom_site_type_symbol
_atom_site_fract_x
_atom_site_fract_y
_atom_site_fract_z
_atom_site_U_iso_or_equiv
_atom_site_adp_type
_atom_site_occupancy
_atom_site_site_symmetry_order
_atom_site_calc_flag
_atom_site_refinement_flags_posn
Ir1 Ir 0.71980(2) 0.59882(2) 0.69092(2) 0.03737(11) Uani 1 1 d .
O1 O 0.5725(7) 0.1162(5) 1.0207(4) 0.109(2) Uani 1 1 d .
O2 O 0.5043(9) 0.2122(5) 1.0929(4) 0.137(3) Uani 1 1 d .
O3 O 0.7805(5) 1.0192(4) 0.3145(3) 0.0770(15) Uani 1 1 d .
O4 O 0.9959(6) 1.0137(5) 0.3169(4) 0.114(3) Uani 1 1 d .
O5 O 1.0404(5) 0.6760(4) 0.9645(3) 0.0595(12) Uani 1 1 d .
O6 O 0.5879(5) 1.0702(3) 0.6769(3) 0.0601(12) Uani 1 1 d .
N1 N 0.6327(5) 0.4769(4) 0.7973(3) 0.0392(11) Uani 1 1 d .
N2 N 0.8039(5) 0.7059(4) 0.5776(3) 0.0409(12) Uani 1 1 d .
N3 N 0.8387(5) 0.6261(4) 0.7814(3) 0.0375(11) Uani 1 1 d .
N4 N 0.6474(5) 0.7519(4) 0.7011(3) 0.0381(11) Uani 1 1 d .
C0AA C 0.8172(6) 0.4681(5) 0.6814(4) 0.0431(15) Uani 1 1 d .
C2 C 0.9098(7) 0.4638(5) 0.6167(4) 0.0588(19) Uani 1 1 d .
H2 H 0.9244 0.5248 0.5683 0.071 Uiso 1 1 calc R
C3 C 0.9793(8) 0.3693(6) 0.6245(5) 0.070(2) Uani 1 1 d .
H3 H 1.0411 0.3681 0.5814 0.084 Uiso 1 1 calc R
C4 C 0.9594(8) 0.2781(6) 0.6938(5) 0.069(2) Uani 1 1 d .
H4 H 1.0066 0.2152 0.6977 0.083 Uiso 1 1 calc R
C5 C 0.8686(7) 0.2796(5) 0.7584(4) 0.0562(18) Uani 1 1 d .
H5 H 0.8560 0.2180 0.8066 0.067 Uiso 1 1 calc R
C6 C 0.7961(6) 0.3732(5) 0.7515(4) 0.0403(14) Uani 1 1 d .
C7 C 0.6942(6) 0.3796(5) 0.8145(4) 0.0417(15) Uani 1 1 d .
C8 C 0.6583(7) 0.2909(5) 0.8881(4) 0.0504(16) Uani 1 1 d .
H8 H 0.7013 0.2248 0.8974 0.060 Uiso 1 1 calc R
C9 C 0.5619(7) 0.3001(5) 0.9456(4) 0.0483(16) Uani 1 1 d .
C10 C 0.4916(7) 0.3984(5) 0.9285(4) 0.0492(16) Uani 1 1 d .
C11 C 0.5267(6) 0.4856(5) 0.8521(4) 0.0408(14) Uani 1 1 d .
C12 C 0.4522(6) 0.5811(5) 0.8303(4) 0.0469(16) Uani 1 1 d .
H12 H 0.4719 0.6369 0.7791 0.056 Uiso 1 1 calc R
C13 C 0.3489(7) 0.5929(6) 0.8849(4) 0.0574(18) Uani 1 1 d .
H13 H 0.2997 0.6569 0.8705 0.069 Uiso 1 1 calc R
C14 C 0.3185(7) 0.5100(7) 0.9609(5) 0.065(2) Uani 1 1 d .
H14 H 0.2509 0.5201 0.9977 0.078 Uiso 1 1 calc R
C15 C 0.3840(7) 0.4159(6) 0.9824(4) 0.0580(19) Uani 1 1 d .
H15 H 0.3596 0.3609 1.0331 0.070 Uiso 1 1 calc R
C16 C 0.5873(6) 0.5924(5) 0.6124(4) 0.0434(15) Uani 1 1 d .
C17 C 0.4729(7) 0.5292(5) 0.6309(4) 0.0497(16) Uani 1 1 d .
H17 H 0.4592 0.4754 0.6838 0.060 Uiso 1 1 calc R
C18 C 0.3800(7) 0.5448(6) 0.5726(4) 0.0595(18) Uani 1 1 d .
H18 H 0.3060 0.5004 0.5865 0.071 Uiso 1 1 calc R
C19 C 0.3950(7) 0.6251(6) 0.4941(5) 0.0627(19) Uani 1 1 d .
H19 H 0.3313 0.6360 0.4554 0.075 Uiso 1 1 calc R
C20 C 0.5067(7) 0.6892(6) 0.4743(4) 0.0556(18) Uani 1 1 d .
H20 H 0.5181 0.7435 0.4214 0.067 Uiso 1 1 calc R
C21 C 0.6018(6) 0.6743(5) 0.5313(4) 0.0425(15) Uani 1 1 d .
C22 C 0.7214(6) 0.7368(5) 0.5155(4) 0.0424(15) Uani 1 1 d .
C23 C 0.7533(7) 0.8271(5) 0.4409(4) 0.0506(16) Uani 1 1 d .
H23 H 0.6935 0.8482 0.3992 0.061 Uiso 1 1 calc R
C24 C 0.8665(7) 0.8837(5) 0.4279(4) 0.0490(16) Uani 1 1 d .
C25 C 0.9633(6) 0.8440(5) 0.4901(4) 0.0465(16) Uani 1 1 d .
C26 C 1.0921(7) 0.8890(6) 0.4814(5) 0.0627(19) Uani 1 1 d .
H26 H 1.1139 0.9515 0.4355 0.075 Uiso 1 1 calc R
C27 C 1.1835(8) 0.8437(7) 0.5378(5) 0.075(2) Uani 1 1 d .
H27 H 1.2671 0.8742 0.5306 0.091 Uiso 1 1 calc R
C28 C 1.1504(7) 0.7501(7) 0.6069(5) 0.066(2) Uani 1 1 d .
H28 H 1.2135 0.7168 0.6450 0.079 Uiso 1 1 calc R
C29 C 1.0273(6) 0.7073(6) 0.6190(4) 0.0538(18) Uani 1 1 d .
H29 H 1.0068 0.6458 0.6660 0.065 Uiso 1 1 calc R
C30 C 0.9311(6) 0.7536(5) 0.5627(4) 0.0439(15) Uani 1 1 d .
C31 C 0.8932(9) 0.9782(6) 0.3486(5) 0.0595(19) Uani 1 1 d .
C32 C 0.5373(10) 0.2045(7) 1.0273(5) 0.076(2) Uani 1 1 d .
C33 C 0.7930(9) 1.1080(7) 0.2348(5) 0.093(3) Uani 1 1 d .
H33A H 0.8457 1.0855 0.1944 0.139 Uiso 1 1 calc GR
H33B H 0.8352 1.1677 0.2417 0.139 Uiso 1 1 calc GR
H33C H 0.7065 1.1299 0.2150 0.139 Uiso 1 1 calc GR
C34 C 0.5589(10) 0.0171(7) 1.0925(5) 0.105(3) Uani 1 1 d .
H34A H 0.5921 -0.0422 1.0767 0.157 Uiso 1 1 calc GR
H34B H 0.4670 0.0056 1.1121 0.157 Uiso 1 1 calc GR
H34C H 0.6086 0.0218 1.1367 0.157 Uiso 1 1 calc GR
C35 C 0.9262(6) 0.5558(5) 0.8267(3) 0.0402(14) Uani 1 1 d .
H35 H 0.9417 0.4917 0.8167 0.048 Uiso 1 1 calc R
C36 C 0.9934(6) 0.5720(5) 0.8862(4) 0.0473(16) Uani 1 1 d .
H36 H 1.0541 0.5207 0.9157 0.057 Uiso 1 1 calc R
C37 C 0.9706(6) 0.6676(5) 0.9032(4) 0.0419(15) Uani 1 1 d .
C38 C 0.8820(6) 0.7417(5) 0.8574(3) 0.0371(14) Uani 1 1 d .
H38 H 0.8648 0.8058 0.8670 0.045 Uiso 1 1 calc R
C39 C 0.8183(5) 0.7195(5) 0.7963(3) 0.0378(14) Uani 1 1 d .
C40 C 0.7212(5) 0.7945(5) 0.7435(3) 0.0348(13) Uani 1 1 d .
C41 C 0.7045(6) 0.9012(5) 0.7395(4) 0.0412(14) Uani 1 1 d .
H41 H 0.7554 0.9285 0.7702 0.049 Uiso 1 1 calc R
C42 C 0.6104(6) 0.9658(5) 0.6887(4) 0.0442(15) Uani 1 1 d .
C43 C 0.5347(6) 0.9207(5) 0.6461(4) 0.0476(16) Uani 1 1 d .
H43 H 0.4709 0.9621 0.6117 0.057 Uiso 1 1 calc R
C44 C 0.5538(6) 0.8170(5) 0.6546(4) 0.0445(15) Uani 1 1 d .
H44 H 0.4995 0.7877 0.6270 0.053 Uiso 1 1 calc R
C45 C 1.0165(8) 0.7663(6) 0.9895(5) 0.073(2) Uani 1 1 d .
H45A H 1.0522 0.8300 0.9460 0.110 Uiso 1 1 calc GR
H45B H 1.0584 0.7546 1.0406 0.110 Uiso 1 1 calc GR
H45C H 0.9226 0.7755 0.9988 0.110 Uiso 1 1 calc GR
C46 C 0.6775(7) 1.1248(6) 0.7090(5) 0.064(2) Uani 1 1 d .
H46A H 0.7652 1.1235 0.6831 0.096 Uiso 1 1 calc GR
H46B H 0.6786 1.0890 0.7689 0.096 Uiso 1 1 calc GR
H46C H 0.6488 1.1984 0.6965 0.096 Uiso 1 1 calc GR
Cl1 Cl 0.8055(3) 0.9902(2) 0.91498(18) 0.1219(10) Uani 1 1 d .
Cl2 Cl 1.2033(3) 0.3930(2) 0.80347(19) 0.1146(9) Uani 1 1 d .
Cl3 Cl 1.3647(4) 0.2398(2) 0.7563(2) 0.1654(16) Uani 1 1 d .
C1 C 1.2494(11) 0.2602(9) 0.8246(7) 0.132(4) Uani 1 1 d .
H1A H 1.2823 0.2317 0.8803 0.158 Uiso 1 1 calc R
H1B H 1.1711 0.2193 0.8258 0.158 Uiso 1 1 calc R

loop_
_atom_site_aniso_label
_atom_site_aniso_U_11
_atom_site_aniso_U_22
_atom_site_aniso_U_33
_atom_site_aniso_U_23
_atom_site_aniso_U_13
_atom_site_aniso_U_12
Ir1 0.04217(18) 0.03464(17) 0.03696(17) -0.01482(12) -0.00258(12) -0.00147(12)
O1 0.128(5) 0.063(4) 0.093(4) 0.013(4) 0.033(4) 0.015(4)
O2 0.248(9) 0.082(5) 0.065(4) -0.012(4) 0.029(5) -0.025(5)
O3 0.076(4) 0.069(4) 0.063(3) 0.006(3) -0.003(3) -0.014(3)
O4 0.066(4) 0.105(5) 0.111(5) 0.032(4) 0.014(4) -0.008(4)
O5 0.079(3) 0.050(3) 0.058(3) -0.024(2) -0.034(2) 0.013(2)
O6 0.073(3) 0.035(3) 0.078(3) -0.023(2) -0.029(3) 0.013(2)
N1 0.042(3) 0.038(3) 0.039(3) -0.015(2) -0.004(2) -0.001(2)
N2 0.041(3) 0.040(3) 0.045(3) -0.019(2) 0.000(2) -0.005(2)
N3 0.043(3) 0.032(3) 0.041(3) -0.018(2) -0.004(2) 0.004(2)
N4 0.040(3) 0.036(3) 0.040(3) -0.016(2) -0.007(2) 0.003(2)
C0AA 0.050(4) 0.041(4) 0.045(4) -0.025(3) -0.006(3) 0.005(3)
C2 0.083(5) 0.043(4) 0.046(4) -0.015(3) 0.013(4) 0.008(4)
C3 0.094(6) 0.052(5) 0.066(5) -0.027(4) 0.019(4) 0.009(4)
C4 0.096(6) 0.039(4) 0.075(5) -0.029(4) 0.005(5) 0.012(4)
C5 0.069(5) 0.040(4) 0.059(4) -0.017(3) 0.001(4) 0.001(4)
C6 0.047(4) 0.034(4) 0.042(3) -0.016(3) -0.002(3) -0.001(3)
C7 0.044(4) 0.045(4) 0.039(3) -0.019(3) -0.005(3) -0.002(3)
C8 0.064(5) 0.036(4) 0.046(4) -0.008(3) -0.007(3) -0.007(3)
C9 0.053(4) 0.045(4) 0.044(4) -0.011(3) -0.005(3) -0.008(3)
C10 0.059(4) 0.050(4) 0.038(4) -0.015(3) -0.003(3) -0.010(3)
C11 0.042(4) 0.046(4) 0.039(3) -0.019(3) -0.004(3) -0.009(3)
C12 0.047(4) 0.043(4) 0.046(4) -0.013(3) 0.003(3) 0.000(3)
C13 0.049(4) 0.059(5) 0.067(5) -0.026(4) 0.003(4) -0.001(4)
C14 0.041(4) 0.100(7) 0.061(5) -0.042(5) 0.013(4) -0.007(4)
C15 0.052(4) 0.075(6) 0.042(4) -0.016(4) 0.008(3) -0.013(4)
C16 0.046(4) 0.041(4) 0.046(4) -0.018(3) -0.001(3) -0.004(3)
C17 0.062(4) 0.042(4) 0.044(4) -0.011(3) -0.007(3) -0.008(3)
C18 0.061(5) 0.049(5) 0.068(5) -0.019(4) -0.008(4) -0.014(4)
C19 0.063(5) 0.069(5) 0.062(5) -0.027(4) -0.018(4) -0.003(4)
C20 0.067(5) 0.047(4) 0.048(4) -0.011(3) -0.005(4) -0.006(4)
C21 0.047(4) 0.043(4) 0.037(3) -0.015(3) -0.005(3) -0.002(3)
C22 0.044(4) 0.039(4) 0.045(4) -0.017(3) 0.001(3) 0.001(3)
C23 0.057(4) 0.045(4) 0.048(4) -0.015(3) -0.003(3) 0.005(3)
C24 0.060(4) 0.036(4) 0.047(4) -0.012(3) 0.011(3) -0.004(3)
C25 0.050(4) 0.038(4) 0.050(4) -0.017(3) 0.012(3) -0.004(3)
C26 0.054(5) 0.058(5) 0.070(5) -0.019(4) 0.013(4) -0.013(4)
C27 0.058(5) 0.088(7) 0.088(6) -0.042(5) 0.008(5) -0.021(5)
C28 0.047(5) 0.081(6) 0.075(5) -0.034(5) -0.001(4) -0.002(4)
C29 0.039(4) 0.067(5) 0.056(4) -0.024(4) 0.007(3) -0.004(4)
C30 0.046(4) 0.042(4) 0.048(4) -0.023(3) 0.002(3) -0.001(3)
C31 0.061(5) 0.046(5) 0.063(5) -0.012(4) 0.012(4) -0.002(4)
C32 0.114(7) 0.054(5) 0.057(5) -0.021(4) 0.026(5) -0.018(5)
C33 0.104(7) 0.078(6) 0.059(5) 0.019(4) -0.004(5) -0.008(5)
C34 0.121(8) 0.068(6) 0.085(6) 0.019(5) 0.010(6) -0.005(6)
C35 0.045(4) 0.032(3) 0.043(3) -0.012(3) -0.008(3) 0.007(3)
C36 0.055(4) 0.038(4) 0.049(4) -0.015(3) -0.015(3) 0.005(3)
C37 0.048(4) 0.036(4) 0.039(3) -0.010(3) -0.005(3) -0.003(3)
C38 0.043(4) 0.031(3) 0.041(3) -0.017(3) -0.005(3) -0.001(3)
C39 0.033(3) 0.036(3) 0.041(3) -0.011(3) 0.004(3) -0.003(3)
C40 0.029(3) 0.037(3) 0.034(3) -0.009(3) -0.001(3) 0.001(3)
C41 0.045(4) 0.035(4) 0.048(4) -0.019(3) -0.004(3) -0.002(3)
C42 0.047(4) 0.040(4) 0.047(4) -0.016(3) -0.005(3) 0.009(3)
C43 0.047(4) 0.043(4) 0.054(4) -0.017(3) -0.017(3) 0.012(3)
C44 0.039(4) 0.045(4) 0.053(4) -0.019(3) -0.014(3) 0.005(3)
C45 0.104(6) 0.059(5) 0.067(5) -0.031(4) -0.033(5) 0.014(5)
C46 0.075(5) 0.044(4) 0.077(5) -0.023(4) -0.020(4) -0.004(4)
Cl1 0.126(2) 0.119(2) 0.141(2) -0.0649(19) -0.0603(18) 0.0420(18)
Cl2 0.1015(19) 0.095(2) 0.166(3) -0.0739(19) 0.0136(17) -0.0028(15)
Cl3 0.206(3) 0.093(2) 0.160(3) -0.0240(19) 0.091(3) 0.023(2)
C1 0.136(9) 0.108(9) 0.164(10) -0.072(8) 0.035(8) -0.015(7)

loop_
_atom_type_symbol
_atom_type_description
_atom_type_scat_dispersion_real
_atom_type_scat_dispersion_imag
_atom_type_scat_source
C C 0.0181 0.0091 'International Tables Vol C Tables 4.2.6.8 and 6.1.1.4'
H H 0.0000 0.0000 'International Tables Vol C Tables 4.2.6.8 and 6.1.1.4'
N N 0.0311 0.0180 'International Tables Vol C Tables 4.2.6.8 and 6.1.1.4'
O O 0.0492 0.0322 'International Tables Vol C Tables 4.2.6.8 and 6.1.1.4'
Cl Cl 0.3639 0.7018 'International Tables Vol C Tables 4.2.6.8 and 6.1.1.4'
Ir Ir -4.7710 6.5667 'International Tables Vol C Tables 4.2.6.8 and 6.1.1.4'

loop_
_geom_angle_atom_site_label_1
_geom_angle_atom_site_label_2
_geom_angle_atom_site_label_3
_geom_angle
N1 Ir1 N3 83.90(18)
N1 Ir1 N4 105.57(18)
N2 Ir1 N1 172.69(17)
N2 Ir1 N3 101.83(18)
N2 Ir1 N4 80.54(18)
N3 Ir1 N4 74.44(17)
C0AA Ir1 N1 79.7(2)
C0AA Ir1 N2 94.8(2)
C0AA Ir1 N3 98.3(2)
C0AA Ir1 N4 170.2(2)
C16 Ir1 N1 95.7(2)
C16 Ir1 N2 79.5(2)
C16 Ir1 N3 169.7(2)
C16 Ir1 N4 95.8(2)
C16 Ir1 C0AA 91.8(2)
C32 O1 C34 120.5(7)
C31 O3 C33 116.3(6)
C37 O5 C45 118.5(5)
C42 O6 C46 118.6(5)
C7 N1 Ir1 113.4(4)
C7 N1 C11 118.1(5)
C11 N1 Ir1 128.4(4)
C22 N2 Ir1 113.8(4)
C22 N2 C30 118.9(5)
C30 N2 Ir1 127.1(4)
C35 N3 Ir1 125.1(4)
C35 N3 C39 117.2(5)
C39 N3 Ir1 117.7(4)
C40 N4 Ir1 116.1(4)
C40 N4 C44 117.0(5)
C44 N4 Ir1 125.4(4)
C2 C0AA Ir1 127.8(5)
C6 C0AA Ir1 114.6(4)
C6 C0AA C2 117.5(5)
C3 C2 C0AA 120.3(6)
C4 C3 C2 121.5(7)
C3 C4 C5 119.6(6)
C4 C5 C6 120.0(6)
C0AA C6 C7 115.6(5)
C5 C6 C0AA 121.1(6)
C5 C6 C7 123.3(6)
N1 C7 C6 115.5(5)
N1 C7 C8 121.5(5)
C8 C7 C6 123.0(6)
C9 C8 C7 121.2(6)
C8 C9 C10 119.0(6)
C8 C9 C32 118.4(6)
C10 C9 C32 122.5(6)
C9 C10 C11 118.5(6)
C9 C10 C15 124.0(6)
C11 C10 C15 117.5(6)
N1 C11 C10 121.4(6)
N1 C11 C12 118.9(5)
C12 C11 C10 119.7(6)
C13 C12 C11 119.9(6)
C14 C13 C12 120.3(7)
C15 C14 C13 121.5(6)
C14 C15 C10 120.9(6)
C17 C16 Ir1 128.2(5)
C17 C16 C21 116.7(6)
C21 C16 Ir1 114.3(4)
C18 C17 C16 121.6(6)
C17 C18 C19 121.1(7)
C18 C19 C20 118.5(7)
C19 C20 C21 121.4(6)
C16 C21 C22 114.4(5)
C20 C21 C16 120.7(6)
C20 C21 C22 124.9(6)
N2 C22 C21 115.5(5)
N2 C22 C23 120.1(6)
C23 C22 C21 124.4(6)
C24 C23 C22 122.9(6)
C23 C24 C25 117.6(6)
C23 C24 C31 120.2(7)
C25 C24 C31 122.0(6)
C26 C25 C24 124.1(6)
C30 C25 C24 118.5(6)
C30 C25 C26 117.4(6)
C27 C26 C25 122.1(7)
C26 C27 C28 118.9(7)
C29 C28 C27 120.7(7)
C28 C29 C30 121.3(7)
C25 C30 N2 121.1(6)
C29 C30 N2 119.4(6)
C29 C30 C25 119.5(6)
O3 C31 C24 110.7(6)
O4 C31 O3 121.8(7)
O4 C31 C24 127.5(8)
O1 C32 C9 112.9(7)
O2 C32 O1 122.2(8)
O2 C32 C9 124.2(8)
N3 C35 C36 123.9(5)
C35 C36 C37 119.1(6)
O5 C37 C36 114.9(5)
O5 C37 C38 126.7(5)
C38 C37 C36 118.4(5)
C37 C38 C39 118.9(5)
N3 C39 C38 122.4(5)
N3 C39 C40 114.6(5)
C38 C39 C40 123.0(5)
N4 C40 C39 115.3(5)
N4 C40 C41 122.1(5)
C41 C40 C39 122.5(5)
C42 C41 C40 118.7(5)
O6 C42 C41 124.8(6)
O6 C42 C43 116.8(5)
C43 C42 C41 118.5(6)
C44 C43 C42 119.5(6)
C43 C44 N4 124.2(6)
Cl3 C1 Cl2 115.1(7)

loop_
_geom_bond_atom_site_label_1
_geom_bond_atom_site_label_2
_geom_bond_distance
Ir1 N1 2.100(5)
Ir1 N2 2.078(5)
Ir1 N3 2.166(4)
Ir1 N4 2.192(5)
Ir1 C0AA 2.012(6)
Ir1 C16 1.994(6)
O1 C32 1.251(9)
O1 C34 1.439(9)
O2 C32 1.180(8)
O3 C31 1.329(9)
O3 C33 1.442(8)
O4 C31 1.163(8)
O5 C37 1.347(7)
O5 C45 1.415(8)
O6 C42 1.337(7)
O6 C46 1.435(7)
N1 C7 1.354(7)
N1 C11 1.393(7)
N2 C22 1.338(7)
N2 C30 1.417(7)
N3 C35 1.334(7)
N3 C39 1.357(7)
N4 C40 1.346(7)
N4 C44 1.355(7)
C0AA C2 1.404(8)
C0AA C6 1.396(8)
C2 C3 1.383(9)
C3 C4 1.359(9)
C4 C5 1.381(9)
C5 C6 1.391(8)
C6 C7 1.450(8)
C7 C8 1.409(8)
C8 C9 1.361(8)
C9 C10 1.407(9)
C9 C32 1.518(10)
C10 C11 1.425(8)
C10 C15 1.433(9)
C11 C12 1.395(8)
C12 C13 1.385(8)
C13 C14 1.384(10)
C14 C15 1.333(10)
C16 C17 1.399(8)
C16 C21 1.417(8)
C17 C18 1.379(8)
C18 C19 1.379(9)
C19 C20 1.382(9)
C20 C21 1.382(8)
C21 C22 1.442(8)
C22 C23 1.421(8)
C23 C24 1.350(9)
C24 C25 1.445(9)
C24 C31 1.489(9)
C25 C26 1.426(9)
C25 C30 1.404(8)
C26 C27 1.352(10)
C27 C28 1.398(10)
C28 C29 1.355(9)
C29 C30 1.389(9)
C35 C36 1.349(8)
C36 C37 1.404(8)
C37 C38 1.369(8)
C38 C39 1.388(7)
C39 C40 1.481(8)
C40 C41 1.395(8)
C41 C42 1.389(8)
C42 C43 1.382(8)
C43 C44 1.337(8)
Cl2 C1 1.719(11)
Cl3 C1 1.665(10)
